data_7057126
loop_
_publ_author_name
'Kotov, Vitalii Yu.'
'Ilyukhin, Andrey B.'
'Korlyukov, Alexander A.'
'Smol&#x2019;yakov, Alexander F.'
'Kozyukhin, Sergey A.'

_publ_section_title
;
 Black hybrid iodobismuthate containing linear anionic chains
;
_journal_issue 8
_journal_name_full 'New Journal of Chemistry'
_journal_page_first 6354
_journal_paper_doi 10.1039/C7NJ04948J
_journal_volume 42
_journal_year 2018
_chemical_formula_moiety '2(C14 H18 N2), Bi2 I10'
_chemical_formula_sum 'C28 H36 Bi2 I10 N4'
_chemical_formula_weight 2115.57
_space_group_IT_number 14
_space_group_name_Hall '-P 2yn'
_space_group_name_H-M_alt 'P 1 21/n 1'
_symmetry_cell_setting monoclinic
_symmetry_Int_Tables_number 14
_symmetry_space_group_name_Hall '-P 2yn'
_symmetry_space_group_name_H-M 'P 1 21/n 1'
_atom_sites_solution_hydrogens geom
_audit_conform_dict_location ftp://ftp.iucr.org/pub/cif_core.dic
_audit_conform_dict_name cif_core.dic
_audit_conform_dict_version 2.4.3
_audit_creation_date 2017-02-26T18:05:56-00:00
_audit_creation_method 'WinGX routine CIF_UPDATE'
_audit_update_record
;
2017-08-08 deposited with the CCDC.
2018-03-06 downloaded from the CCDC.
;
_cell_angle_alpha 90
_cell_angle_beta 92.9530(10)
_cell_angle_gamma 90
_cell_formula_units_Z 2
_cell_length_a 12.5792(4)
_cell_length_b 12.2266(4)
_cell_length_c 15.2453(5)
_cell_measurement_reflns_used 9928
_cell_measurement_temperature 150(2)
_cell_measurement_theta_max 31.19
_cell_measurement_theta_min 2.32
_cell_volume 2341.63(13)
_computing_cell_refinement 'Bruker SAINT'
_computing_data_collection 'Bruker APEX2'
_computing_data_reduction 'Bruker SAINT'
_computing_molecular_graphics 'Bruker SHELXTL'
_computing_publication_material 'Bruker SHELXTL'
_computing_structure_refinement 'SHELXL-2016/6 (Sheldrick, 2016)'
_computing_structure_solution 'SHELXS-2014 (Sheldrick, 2008)'
_diffrn_ambient_temperature 150(2)
_diffrn_measured_fraction_theta_full 0.999
_diffrn_measured_fraction_theta_max 0.985
_diffrn_measurement_device_type 'Bruker APEX-II CCD'
_diffrn_measurement_method '\f and \w scans'
_diffrn_radiation_monochromator graphite
_diffrn_radiation_type MoK\a
_diffrn_radiation_wavelength 0.71073
_diffrn_reflns_av_R_equivalents 0.0492
_diffrn_reflns_av_unetI/netI 0.0368
_diffrn_reflns_Laue_measured_fraction_full 0.999
_diffrn_reflns_Laue_measured_fraction_max 0.985
_diffrn_reflns_limit_h_max 18
_diffrn_reflns_limit_h_min -18
_diffrn_reflns_limit_k_max 17
_diffrn_reflns_limit_k_min -17
_diffrn_reflns_limit_l_max 22
_diffrn_reflns_limit_l_min -22
_diffrn_reflns_number 46334
_diffrn_reflns_point_group_measured_fraction_full 0.999
_diffrn_reflns_point_group_measured_fraction_max 0.985
_diffrn_reflns_theta_full 25.242
_diffrn_reflns_theta_max 31.518
_diffrn_reflns_theta_min 2.324
_diffrn_standards_number 0
_exptl_absorpt_coefficient_mu 14.12
_exptl_absorpt_correction_T_max 0.4942
_exptl_absorpt_correction_T_min 0.3129
_exptl_absorpt_correction_type multi-scan
_exptl_absorpt_process_details 'SADABS 2014/5'
_exptl_crystal_colour red
_exptl_crystal_density_diffrn 3
_exptl_crystal_description block
_exptl_crystal_F_000 1856
_exptl_crystal_size_max 0.1
_exptl_crystal_size_mid 0.08
_exptl_crystal_size_min 0.04
_refine_diff_density_max 1.074
_refine_diff_density_min -1.087
_refine_diff_density_rms 0.197
_refine_ls_extinction_method none
_refine_ls_goodness_of_fit_ref 1.016
_refine_ls_hydrogen_treatment constr
_refine_ls_matrix_type full
_refine_ls_number_parameters 199
_refine_ls_number_reflns 7699
_refine_ls_number_restraints 0
_refine_ls_restrained_S_all 1.016
_refine_ls_R_factor_all 0.0375
_refine_ls_R_factor_gt 0.0248
_refine_ls_shift/su_max 0.002
_refine_ls_shift/su_mean 0
_refine_ls_structure_factor_coef Fsqd
_refine_ls_weighting_details 'w=1/[\s^2^(Fo^2^)+(0.0200P)^2^] where P=(Fo^2^+2Fc^2^)/3'
_refine_ls_weighting_scheme calc
_refine_ls_wR_factor_gt 0.0471
_refine_ls_wR_factor_ref 0.0509
_reflns_Friedel_coverage 0
_reflns_number_gt 6420
_reflns_number_total 7699
_reflns_threshold_expression 'I > 2\s(I)'
_cod_data_source_file c7nj04948j2.cif
_cod_data_source_block 1_150K
_cod_depositor_comments 'Adding full bibliography for 7057122--7057126.cif.'
_cod_original_sg_symbol_H-M 'P 21/n'
_cod_database_code 7057126

loop_
_symmetry_equiv_pos_as_xyz
'x, y, z'
'-x+1/2, y+1/2, -z+1/2'
'-x, -y, -z'
'x-1/2, -y-1/2, z-1/2'

loop_
_atom_site_label
_atom_site_type_symbol
_atom_site_fract_x
_atom_site_fract_y
_atom_site_fract_z
_atom_site_U_iso_or_equiv
_atom_site_adp_type
_atom_site_occupancy
_atom_site_site_symmetry_order
_atom_site_calc_flag
_atom_site_refinement_flags_posn
_atom_site_refinement_flags_adp
Bi1 Bi 0.00423(2) 0.52849(2) 0.15274(2) 0.01309(3) Uani 1 1 d . .
I1 I 0.13378(2) 0.44103(2) 0.30331(2) 0.02379(6) Uani 1 1 d . .
I2 I 0.16397(2) 0.71457(2) 0.13573(2) 0.02277(6) Uani 1 1 d . .
I3 I 0.13542(2) 0.37065(2) 0.01848(2) 0.02121(6) Uani 1 1 d . .
I4 I -0.12309(2) 0.66203(2) 0.26589(2) 0.02442(6) Uani 1 1 d . .
I5 I -0.15230(2) 0.34421(2) 0.17974(2) 0.02194(6) Uani 1 1 d . .
N1 N 0.0348(2) 0.9720(2) -0.1053(2) 0.0165(6) Uani 1 1 d . .
N2 N -0.0408(2) 0.9443(3) -0.2888(2) 0.0202(7) Uani 1 1 d . .
C1 C 0.1012(3) 0.9014(3) -0.0618(2) 0.0200(8) Uani 1 1 d . .
H1A H 0.075184 0.832178 -0.044378 0.024 Uiso 1 1 calc R U
C2 C 0.2054(3) 0.9281(3) -0.0424(2) 0.0216(8) Uani 1 1 d . .
H2A H 0.250827 0.877619 -0.011495 0.026 Uiso 1 1 calc R U
C3 C 0.2455(3) 1.0290(3) -0.0678(3) 0.0221(8) Uani 1 1 d . .
C4 C 0.1750(3) 1.1004(3) -0.1113(3) 0.0241(8) Uani 1 1 d . .
H4A H 0.199088 1.170421 -0.128559 0.029 Uiso 1 1 calc R U
C5 C 0.0715(3) 1.0711(3) -0.1297(2) 0.0210(8) Uani 1 1 d . .
H5A H 0.024555 1.120868 -0.159975 0.025 Uiso 1 1 calc R U
C6 C -0.0752(3) 0.9395(3) -0.1310(3) 0.0214(8) Uani 1 1 d . .
H6A H -0.120393 1.005684 -0.136144 0.026 Uiso 1 1 calc R U
H6B H -0.103048 0.892618 -0.084466 0.026 Uiso 1 1 calc R U
C7 C -0.0825(3) 0.8772(3) -0.2185(3) 0.0221(8) Uani 1 1 d . .
H7A H -0.041234 0.808459 -0.212602 0.027 Uiso 1 1 calc R U
H7B H -0.157703 0.858082 -0.233679 0.027 Uiso 1 1 calc R U
C8 C -0.0996(3) 1.0266(3) -0.3246(3) 0.0261(9) Uani 1 1 d . .
H8A H -0.170291 1.03706 -0.307067 0.031 Uiso 1 1 calc R U
C9 C -0.0597(3) 1.0957(4) -0.3858(3) 0.0286(9) Uani 1 1 d . .
H9A H -0.102035 1.153955 -0.409539 0.034 Uiso 1 1 calc R U
C10 C 0.0429(3) 1.0799(3) -0.4129(3) 0.0245(9) Uani 1 1 d . .
C11 C 0.1013(3) 0.9927(3) -0.3770(3) 0.0249(9) Uani 1 1 d . .
H11A H 0.171086 0.97899 -0.395275 0.03 Uiso 1 1 calc R U
C12 C 0.0588(3) 0.9267(3) -0.3155(3) 0.0220(8) Uani 1 1 d . .
H12A H 0.099587 0.867652 -0.291162 0.026 Uiso 1 1 calc R U
C13 C 0.3591(3) 1.0604(4) -0.0479(3) 0.0320(10) Uani 1 1 d . .
H13A H 0.396438 1.000135 -0.017194 0.048 Uiso 1 1 calc R U
H13B H 0.393325 1.075851 -0.102914 0.048 Uiso 1 1 calc R U
H13C H 0.362008 1.125762 -0.010698 0.048 Uiso 1 1 calc R U
C14 C 0.0894(4) 1.1565(4) -0.4778(3) 0.0361(11) Uani 1 1 d . .
H14A H 0.161955 1.133103 -0.489273 0.054 Uiso 1 1 calc R U
H14B H 0.045483 1.155375 -0.532808 0.054 Uiso 1 1 calc R U
H14C H 0.091217 1.230816 -0.453803 0.054 Uiso 1 1 calc R U

loop_
_atom_site_aniso_label
_atom_site_aniso_U_11
_atom_site_aniso_U_22
_atom_site_aniso_U_33
_atom_site_aniso_U_23
_atom_site_aniso_U_13
_atom_site_aniso_U_12
Bi1 0.01215(6) 0.01279(6) 0.01440(6) -0.00001(5) 0.00145(5) 0.00024(5)
I1 0.01733(12) 0.03170(14) 0.02200(13) 0.00759(10) -0.00226(10) 0.00301(10)
I2 0.01766(12) 0.01973(12) 0.03065(14) 0.00626(10) -0.00139(10) -0.00550(9)
I3 0.02026(12) 0.02524(12) 0.01806(12) -0.00294(10) 0.00042(10) 0.00540(10)
I4 0.03127(14) 0.01870(12) 0.02437(13) 0.00018(10) 0.01186(11) 0.00781(10)
I5 0.01673(12) 0.01656(11) 0.03268(14) 0.00064(10) 0.00287(10) -0.00407(9)
N1 0.0193(16) 0.0164(14) 0.0137(15) 0.0014(12) 0.0004(12) 0.0032(12)
N2 0.0160(15) 0.0281(17) 0.0164(16) -0.0048(13) -0.0013(13) -0.0011(13)
C1 0.029(2) 0.0178(17) 0.0134(17) 0.0002(14) 0.0027(15) 0.0035(15)
C2 0.023(2) 0.0249(19) 0.0169(18) 0.0000(15) 0.0014(15) 0.0062(16)
C3 0.024(2) 0.026(2) 0.0174(19) -0.0049(15) 0.0071(16) -0.0015(16)
C4 0.028(2) 0.0217(19) 0.023(2) -0.0003(15) 0.0042(17) -0.0036(16)
C5 0.030(2) 0.0147(17) 0.0183(19) 0.0030(14) 0.0030(16) 0.0076(15)
C6 0.0168(18) 0.026(2) 0.021(2) 0.0009(16) 0.0007(15) -0.0016(15)
C7 0.0197(19) 0.0241(19) 0.022(2) 0.0006(16) 0.0008(16) -0.0062(15)
C8 0.0178(19) 0.035(2) 0.025(2) 0.0013(17) -0.0039(16) 0.0033(17)
C9 0.027(2) 0.032(2) 0.026(2) 0.0042(18) -0.0026(18) 0.0013(18)
C10 0.022(2) 0.035(2) 0.0162(19) -0.0045(16) 0.0002(16) -0.0106(17)
C11 0.0176(19) 0.033(2) 0.025(2) -0.0060(17) 0.0045(16) -0.0033(16)
C12 0.0136(17) 0.029(2) 0.023(2) -0.0077(16) -0.0007(15) 0.0027(15)
C13 0.024(2) 0.042(3) 0.029(2) 0.001(2) -0.0015(18) -0.0093(19)
C14 0.042(3) 0.047(3) 0.020(2) 0.0010(19) -0.001(2) -0.018(2)

loop_
_atom_type_symbol
_atom_type_description
_atom_type_scat_dispersion_real
_atom_type_scat_dispersion_imag
_atom_type_scat_source
C C 0.0033 0.0016 'International Tables Vol C Tables 4.2.6.8 and 6.1.1.4'
H H 0 0 'International Tables Vol C Tables 4.2.6.8 and 6.1.1.4'
N N 0.0061 0.0033 'International Tables Vol C Tables 4.2.6.8 and 6.1.1.4'
I I -0.4742 1.8119 'International Tables Vol C Tables 4.2.6.8 and 6.1.1.4'
Bi Bi -4.1077 10.2566 'International Tables Vol C Tables 4.2.6.8 and 6.1.1.4'

loop_
_geom_angle_atom_site_label_1
_geom_angle_atom_site_label_2
_geom_angle_atom_site_label_3
_geom_angle
_geom_angle_site_symmetry_1
_geom_angle_site_symmetry_3
I4 Bi1 I1 92.348(8) . .
I4 Bi1 I5 87.448(8) . .
I1 Bi1 I5 87.796(8) . .
I4 Bi1 I2 90.972(8) . .
I1 Bi1 I2 89.808(8) . .
I5 Bi1 I2 177.073(9) . .
I4 Bi1 I3 88.424(8) . 3_565
I1 Bi1 I3 178.481(8) . 3_565
I5 Bi1 I3 93.547(8) . 3_565
I2 Bi1 I3 88.871(7) . 3_565
I4 Bi1 I3 176.525(8) . .
I1 Bi1 I3 89.817(8) . .
I5 Bi1 I3 89.921(8) . .
I2 Bi1 I3 91.753(8) . .
I3 Bi1 I3 89.475(7) 3_565 .
Bi1 I3 Bi1 90.524(7) 3_565 .
C1 N1 C5 119.7(3) . .
C1 N1 C6 120.4(3) . .
C5 N1 C6 119.8(3) . .
C8 N2 C12 119.6(4) . .
C8 N2 C7 120.2(3) . .
C12 N2 C7 120.1(3) . .
N1 C1 C2 120.9(3) . .
N1 C1 H1A 119.5 . .
C2 C1 H1A 119.5 . .
C1 C2 C3 120.5(4) . .
C1 C2 H2A 119.7 . .
C3 C2 H2A 119.7 . .
C4 C3 C2 117.2(4) . .
C4 C3 C13 121.1(4) . .
C2 C3 C13 121.7(4) . .
C5 C4 C3 120.8(4) . .
C5 C4 H4A 119.6 . .
C3 C4 H4A 119.6 . .
N1 C5 C4 120.8(3) . .
N1 C5 H5A 119.6 . .
C4 C5 H5A 119.6 . .
N1 C6 C7 112.3(3) . .
N1 C6 H6A 109.1 . .
C7 C6 H6A 109.1 . .
N1 C6 H6B 109.1 . .
C7 C6 H6B 109.1 . .
H6A C6 H6B 107.9 . .
N2 C7 C6 110.5(3) . .
N2 C7 H7A 109.6 . .
C6 C7 H7A 109.6 . .
N2 C7 H7B 109.6 . .
C6 C7 H7B 109.6 . .
H7A C7 H7B 108.1 . .
N2 C8 C9 121.4(4) . .
N2 C8 H8A 119.3 . .
C9 C8 H8A 119.3 . .
C8 C9 C10 119.7(4) . .
C8 C9 H9A 120.2 . .
C10 C9 H9A 120.2 . .
C9 C10 C11 118.0(4) . .
C9 C10 C14 120.6(4) . .
C11 C10 C14 121.4(4) . .
C12 C11 C10 120.4(4) . .
C12 C11 H11A 119.8 . .
C10 C11 H11A 119.8 . .
N2 C12 C11 120.8(4) . .
N2 C12 H12A 119.6 . .
C11 C12 H12A 119.6 . .
C3 C13 H13A 109.5 . .
C3 C13 H13B 109.5 . .
H13A C13 H13B 109.5 . .
C3 C13 H13C 109.5 . .
H13A C13 H13C 109.5 . .
H13B C13 H13C 109.5 . .
C10 C14 H14A 109.5 . .
C10 C14 H14B 109.5 . .
H14A C14 H14B 109.5 . .
C10 C14 H14C 109.5 . .
H14A C14 H14C 109.5 . .
H14B C14 H14C 109.5 . .

loop_
_geom_bond_atom_site_label_1
_geom_bond_atom_site_label_2
_geom_bond_distance
_geom_bond_site_symmetry_2
Bi1 I4 2.9140(3) .
Bi1 I1 2.9467(3) .
Bi1 I5 3.0342(3) .
Bi1 I2 3.0553(3) .
Bi1 I3 3.3088(3) 3_565
Bi1 I3 3.3144(3) .
N1 C1 1.352(4) .
N1 C5 1.355(5) .
N1 C6 1.473(5) .
N2 C8 1.348(5) .
N2 C12 1.353(5) .
N2 C7 1.468(5) .
C1 C2 1.368(5) .
C1 H1A 0.95 .
C2 C3 1.395(5) .
C2 H2A 0.95 .
C3 C4 1.388(6) .
C3 C13 1.496(5) .
C4 C5 1.366(5) .
C4 H4A 0.95 .
C5 H5A 0.95 .
C6 C7 1.534(5) .
C6 H6A 0.99 .
C6 H6B 0.99 .
C7 H7A 0.99 .
C7 H7B 0.99 .
C8 C9 1.373(6) .
C8 H8A 0.95 .
C9 C10 1.389(6) .
C9 H9A 0.95 .
C10 C11 1.391(6) .
C10 C14 1.503(6) .
C11 C12 1.367(6) .
C11 H11A 0.95 .
C12 H12A 0.95 .
C13 H13A 0.98 .
C13 H13B 0.98 .
C13 H13C 0.98 .
C14 H14A 0.98 .
C14 H14B 0.98 .
C14 H14C 0.98 .

loop_
_geom_hbond_atom_site_label_D
_geom_hbond_atom_site_label_H
_geom_hbond_atom_site_label_A
_geom_hbond_distance_DH
_geom_hbond_distance_HA
_geom_hbond_distance_DA
_geom_hbond_angle_DHA
_geom_hbond_site_symmetry_A
C1 H1A I2 0.95 3.25 3.829(4) 121.5 .
C2 H2A I2 0.95 3.23 3.823(4) 122 .
C4 H4A I4 0.95 3.05 3.776(4) 134.6 3_575
C5 H5A I2 0.95 3.15 3.952(4) 143.6 3_575
C6 H6A I1 0.99 3.25 4.020(4) 136.2 4_575
C7 H7A I5 0.99 3.09 4.028(4) 159 3_565
C7 H7B I2 0.99 3.05 3.954(4) 151.9 4_575
C8 H8A I1 0.95 3.07 3.985(4) 163 4_575
C11 H11A I5 0.95 3.26 3.749(4) 113.7 4_675
C12 H12A I5 0.95 3.15 4.048(4) 158.4 3_565

loop_
_geom_torsion_atom_site_label_1
_geom_torsion_atom_site_label_2
_geom_torsion_atom_site_label_3
_geom_torsion_atom_site_label_4
_geom_torsion
C5 N1 C1 C2 -0.4(5)
C6 N1 C1 C2 175.8(3)
N1 C1 C2 C3 -0.4(6)
C1 C2 C3 C4 1.2(6)
C1 C2 C3 C13 -179.8(4)
C2 C3 C4 C5 -1.3(6)
C13 C3 C4 C5 179.7(4)
C1 N1 C5 C4 0.4(5)
C6 N1 C5 C4 -175.9(3)
C3 C4 C5 N1 0.5(6)
C1 N1 C6 C7 -84.6(4)
C5 N1 C6 C7 91.6(4)
C8 N2 C7 C6 -76.6(4)
C12 N2 C7 C6 100.6(4)
N1 C6 C7 N2 -58.3(4)
C12 N2 C8 C9 -2.1(6)
C7 N2 C8 C9 175.2(4)
N2 C8 C9 C10 1.0(6)
C8 C9 C10 C11 0.7(6)
C8 C9 C10 C14 -178.2(4)
C9 C10 C11 C12 -1.4(6)
C14 C10 C11 C12 177.5(4)
C8 N2 C12 C11 1.4(6)
C7 N2 C12 C11 -175.9(4)
C10 C11 C12 N2 0.4(6)
